data_4337118
loop_
_publ_author_name
'Reichel, Florian'
'Clegg, Jack K.'
'Gloe, Karsten'
'Gloe, Kerstin'
'Weigand, Jan J.'
'Reynolds, Jason K.'
'Li, Chun-Guang'
'Aldrich-Wright, Janice R'
'Kepert, Cameron J.'
'Lindoy, Leonard F.'
'Yao, Hong-Chang'
'Li, Feng'

_publ_section_title
;
 Self-Assembly of an Imidazolate-Bridged Fe(III)/Cu(II) Heterometallic
 Cage.
;
_journal_issue 2
_journal_name_full 'Inorganic chemistry'
_journal_page_first 688
_journal_page_last 690
_journal_paper_doi 10.1021/ic402686s
_journal_volume 53
_journal_year 2014
_chemical_formula_moiety
;
C144 H159 Cu6 Fe8 N80, 4(H2 O), 12(Cl O4), 11(C4 H8 O2), 9(C3 H7 N O)
;
_chemical_formula_sum 'C215 H327 Cl12 Cu6 Fe8 N89 O83'
_chemical_formula_weight 6740.08
_chemical_name_systematic
;
 ?
;
_space_group_crystal_system tetragonal
_space_group_IT_number 85
_space_group_name_Hall '-P 4a'
_space_group_name_H-M_alt 'P 4/n'
_symmetry_space_group_name_Hall '-P 4a'
_symmetry_space_group_name_H-M 'P 4/n :2'
_atom_sites_solution_hydrogens geom
_audit_creation_method SHELXL-2013
_cell_angle_alpha 90
_cell_angle_beta 90
_cell_angle_gamma 90
_cell_formula_units_Z 2
_cell_length_a 21.3989(6)
_cell_length_b 21.3989(6)
_cell_length_c 30.3895(10)
_cell_measurement_reflns_used 9893
_cell_measurement_temperature 150(2)
_cell_measurement_theta_max 23.03
_cell_measurement_theta_min 2.68
_cell_volume 13915.7(7)
_computing_cell_refinement 'SAINT (Bruker-Nonius, 2003)'
_computing_data_collection 'APEX (Bruker-Nonius, 2003)'
_computing_data_reduction 'SAINT (Bruker-Nonius, 2003), XPREP (Bruker-Nonius, 2003)'
_computing_molecular_graphics
;ORTEP-3 (Farrugia, 1997)
WINGX-32 (Farrugia, 1999)
;
_computing_publication_material 'enCIFer 1.1 (CCDC, 2005)'
_computing_structure_refinement 'SHELXL-2013 (Sheldrick, 2013)'
_computing_structure_solution 'SIR2011 (Altomare, et. al. 2011)'
_diffrn_ambient_temperature 150(2)
_diffrn_measured_fraction_theta_full 0.577
_diffrn_measured_fraction_theta_max 0.996
_diffrn_measurement_device_type APEXII-FR591
_diffrn_measurement_method \w+\f
_diffrn_radiation_monochromator graphite
_diffrn_radiation_source 'rotating anode'
_diffrn_radiation_type MoK\a
_diffrn_radiation_wavelength 0.71073
_diffrn_reflns_av_R_equivalents 0.0712
_diffrn_reflns_av_unetI/netI 0.0350
_diffrn_reflns_Laue_measured_fraction_full 0.577
_diffrn_reflns_Laue_measured_fraction_max 0.996
_diffrn_reflns_limit_h_max 20
_diffrn_reflns_limit_h_min -21
_diffrn_reflns_limit_k_max 21
_diffrn_reflns_limit_k_min -21
_diffrn_reflns_limit_l_max 28
_diffrn_reflns_limit_l_min -30
_diffrn_reflns_number 92340
_diffrn_reflns_point_group_measured_fraction_full 0.577
_diffrn_reflns_point_group_measured_fraction_max 0.996
_diffrn_reflns_theta_full 25.242
_diffrn_reflns_theta_max 20.815
_diffrn_reflns_theta_min 2.928
_diffrn_standards_decay_% 0
_diffrn_standards_interval_count 0
_diffrn_standards_interval_time 0
_diffrn_standards_number 0
_exptl_absorpt_correction_T_max 0.7449
_exptl_absorpt_correction_T_min 0.6316
_exptl_absorpt_correction_type multi-scan
_exptl_absorpt_process_details 'SADABS, (Sheldrick 2012)'
_exptl_crystal_colour blue
_exptl_crystal_density_diffrn 1.609
_exptl_crystal_description prism
_exptl_crystal_F_000 6980
_platon_squeeze_details
;
electron density included as missing anions and dixoane/dmf solvent
;
_refine_diff_density_max 1.786
_refine_diff_density_min -0.755
_refine_diff_density_rms 0.178
_refine_ls_extinction_method none
_refine_ls_goodness_of_fit_ref 1.367
_refine_ls_hydrogen_treatment constr
_refine_ls_matrix_type full
_refine_ls_number_parameters 732
_refine_ls_number_reflns 7282
_refine_ls_number_restraints 77
_refine_ls_restrained_S_all 1.367
_refine_ls_R_factor_all 0.1676
_refine_ls_R_factor_gt 0.1195
_refine_ls_shift/su_max 0.000
_refine_ls_shift/su_mean 0.000
_refine_ls_structure_factor_coef Fsqd
_refine_ls_weighting_details 'w=1/[\s^2^(Fo^2^)+(0.2000P)^2^+100.0000P] where P=(Fo^2^+2Fc^2^)/3'
_refine_ls_weighting_scheme calc
_refine_ls_wR_factor_gt 0.3461
_refine_ls_wR_factor_ref 0.4116
_reflns_Friedel_coverage 0.000
_reflns_number_gt 5073
_reflns_number_total 7282
_reflns_threshold_expression 'I > 2\s(I)'
_cod_data_source_file ic402686s_si_001.cif
_cod_data_source_block squeezed
_cod_original_cell_volume 13915.7(9)
_cod_database_code 4337118
_shelx_space_group_comment
;
The symmetry employed for this shelxl refinement is uniquely defined
by the following loop, which should always be used as a source of
symmetry information in preference to the above space-group names.
They are only intended as comments.
;
_shelxl_version_number 2013-4

loop_
_space_group_symop_operation_xyz
'x, y, z'
'-y+1/2, x, z'
'-x+1/2, -y+1/2, z'
'y, -x+1/2, z'
'-x, -y, -z'
'y-1/2, -x, -z'
'x-1/2, y-1/2, -z'
'-y, x-1/2, -z'

loop_
_atom_site_label
_atom_site_type_symbol
_atom_site_fract_x
_atom_site_fract_y
_atom_site_fract_z
_atom_site_U_iso_or_equiv
_atom_site_adp_type
_atom_site_occupancy
_atom_site_site_symmetry_order
_atom_site_calc_flag
_atom_site_refinement_flags_posn
_atom_site_refinement_flags_adp
_atom_site_refinement_flags_occupancy
_atom_site_disorder_assembly
_atom_site_disorder_group
Cu1 Cu 0.2500 0.2500 0.06568(11) 0.0374(9) Uani 1 4 d S T P . .
Cu2 Cu 0.47806(8) 0.38294(8) 0.25091(5) 0.0439(7) Uani 1 1 d . . . . .
Cu3 Cu 0.2500 0.2500 0.43564(12) 0.0492(10) Uani 1 4 d S T P . .
Fe2 Fe 0.51669(9) 0.18051(9) 0.11514(6) 0.0376(7) Uani 1 1 d . . . . .
Fe1 Fe 0.31941(10) 0.51559(9) 0.38747(7) 0.0463(7) Uani 1 1 d . . . . .
N5 N 0.5144(5) 0.1082(5) 0.0750(4) 0.040(3) Uani 1 1 d . . . . .
N7 N 0.3460(6) 0.5947(6) 0.3595(5) 0.057(4) Uani 1 1 d . . . . .
N8 N 0.5986(5) 0.1620(6) 0.1435(4) 0.043(3) Uani 1 1 d . . . . .
N9 N 0.5485(5) 0.2419(6) 0.0716(4) 0.047(3) Uani 1 1 d . . . . .
N10 N 0.4324(5) 0.1928(5) 0.0908(3) 0.036(3) Uani 1 1 d . . . . .
N12 N 0.3870(7) 0.5078(6) 0.4314(4) 0.055(3) Uani 1 1 d . . . . .
N13 N 0.3370(5) 0.2120(5) 0.0692(4) 0.042(3) Uani 1 1 d . . . . .
N14 N 0.2528(7) 0.5496(6) 0.4267(4) 0.059(4) Uani 1 1 d . . . . .
N15 N 0.4970(5) 0.3343(6) 0.1958(4) 0.049(3) Uani 1 1 d . . . . .
N16 N 0.4876(5) 0.1262(5) 0.1617(4) 0.038(3) Uani 1 1 d . . . . .
C17 C 0.4369(7) 0.1026(7) 0.1779(5) 0.046(4) Uani 1 1 d . . . . .
H17 H 0.3970 0.1094 0.1650 0.055 Uiso 1 1 calc R U . . .
N18 N 0.5108(6) 0.2545(6) 0.1507(4) 0.049(3) Uani 1 1 d . . . . .
C19 C 0.3828(6) 0.2289(6) 0.0949(5) 0.035(3) Uani 1 1 d . . . . .
H19 H 0.3807 0.2634 0.1145 0.042 Uiso 1 1 calc R U . . .
N20 N 0.2873(5) 0.4364(6) 0.4089(4) 0.049(3) Uani 1 1 d . . . . .
N22 N 0.2601(6) 0.5184(6) 0.3390(4) 0.049(3) Uani 1 1 d . . . . .
C23 C 0.3907(7) 0.4499(7) 0.3113(5) 0.047(4) Uani 1 1 d . . . . .
H23 H 0.3602 0.4517 0.2886 0.057 Uiso 1 1 calc R U . . .
C24 C 0.4935(7) 0.2726(7) 0.1899(5) 0.046(4) Uani 1 1 d . . . . .
H24 H 0.4797 0.2446 0.2121 0.055 Uiso 1 1 calc R U . . .
N25 N 0.4467(6) 0.4242(6) 0.3056(4) 0.048(3) Uani 1 1 d . . . . .
N26 N 0.3808(6) 0.4731(5) 0.3517(4) 0.046(3) Uani 1 1 d . . . . .
C27 C 0.5353(6) 0.1042(6) 0.1897(5) 0.040(4) Uani 1 1 d . . . . .
N28 N 0.2566(6) 0.3426(6) 0.4307(4) 0.052(3) Uani 1 1 d . . . . .
N34 N 0.6408(6) 0.1474(6) 0.0544(4) 0.062(4) Uani 1 1 d . . . . .
C35 C 0.2127(7) 0.4848(7) 0.3224(5) 0.045(4) Uani 1 1 d . . . . .
H35 H 0.1989 0.4461 0.3343 0.054 Uiso 1 1 calc R U . . .
C36 C 0.4159(7) 0.1469(6) 0.0609(5) 0.045(4) Uani 1 1 d . . . . .
C37 C 0.6361(7) 0.2012(7) 0.0277(5) 0.054(4) Uani 1 1 d . . . . .
H37A H 0.6495 0.1908 -0.0026 0.065 Uiso 1 1 calc R U . . .
H37B H 0.6645 0.2339 0.0392 0.065 Uiso 1 1 calc R U . . .
C38 C 0.5493(7) 0.2980(8) 0.0857(5) 0.050(4) Uani 1 1 d . . . . .
H38 H 0.5637 0.3316 0.0680 0.060 Uiso 1 1 calc R U . . .
C40 C 0.5080(7) 0.0679(7) 0.2212(5) 0.051(4) Uani 1 1 d . . . . .
H40 H 0.5291 0.0462 0.2440 0.062 Uiso 1 1 calc R U . . .
C41 C 0.2968(6) 0.3762(7) 0.4061(5) 0.043(4) Uani 1 1 d . . . . .
H41 H 0.3286 0.3581 0.3885 0.052 Uiso 1 1 calc R U . . .
C42 C 0.2662(7) 0.5701(7) 0.3115(5) 0.052(4) Uani 1 1 d . . . . .
C43 C 0.4765(7) 0.4320(7) 0.3438(6) 0.057(4) Uani 1 1 d . . . . .
H43 H 0.5180 0.4189 0.3500 0.068 Uiso 1 1 calc R U . . .
N44 N 0.3494(8) 0.6348(8) 0.4499(6) 0.090(5) Uani 1 1 d . U . . .
C45 C 0.3150(7) 0.6116(7) 0.3235(6) 0.054(4) Uani 1 1 d . . . . .
H45 H 0.3248 0.6482 0.3073 0.065 Uiso 1 1 calc R U . . .
C46 C 0.5950(7) 0.1273(7) 0.1776(5) 0.049(4) Uani 1 1 d . . . . .
H46 H 0.6311 0.1173 0.1943 0.059 Uiso 1 1 calc R U . . .
C47 C 0.2358(8) 0.4436(7) 0.4395(5) 0.054(4) Uani 1 1 d . . . . .
C48 C 0.5269(7) 0.3076(7) 0.1302(5) 0.046(4) Uani 1 1 d . . . . .
C49 C 0.5200(6) 0.3565(8) 0.1571(5) 0.052(4) Uani 1 1 d . . . . .
H49 H 0.5295 0.3988 0.1505 0.062 Uiso 1 1 calc R U . . .
C51 C 0.6842(7) 0.1478(8) 0.0918(6) 0.062(5) Uani 1 1 d . . . . .
H51A H 0.7247 0.1658 0.0824 0.074 Uiso 1 1 calc R U . . .
H51B H 0.6919 0.1043 0.1015 0.074 Uiso 1 1 calc R U . . .
C53 C 0.3946(9) 0.6351(9) 0.3771(7) 0.089(6) Uani 1 1 d . . . . .
H53A H 0.4094 0.6632 0.3534 0.106 Uiso 1 1 calc R U . . .
H53B H 0.4304 0.6089 0.3864 0.106 Uiso 1 1 calc R U . . .
C55 C 0.4617(7) 0.1012(7) 0.0534(5) 0.049(4) Uani 1 1 d . . . . .
H55 H 0.4551 0.0672 0.0338 0.059 Uiso 1 1 calc R U . . .
C56 C 0.2217(8) 0.3855(8) 0.4517(5) 0.059(4) Uani 1 1 d . . . . .
H56 H 0.1905 0.3754 0.4728 0.071 Uiso 1 1 calc R U . . .
C57 C 0.5630(7) 0.0612(7) 0.0695(5) 0.056(4) Uani 1 1 d . . . . .
H57A H 0.5451 0.0231 0.0559 0.067 Uiso 1 1 calc R U . . .
H57B H 0.5806 0.0497 0.0985 0.067 Uiso 1 1 calc R U . . .
C58 C 0.5690(7) 0.2270(7) 0.0265(5) 0.050(4) Uani 1 1 d . . . . .
H58A H 0.5675 0.2652 0.0081 0.060 Uiso 1 1 calc R U . . .
H58B H 0.5406 0.1956 0.0134 0.060 Uiso 1 1 calc R U . . .
C60 C 0.4361(7) 0.4630(7) 0.3736(5) 0.046(4) Uani 1 1 d . . . . .
C61 C 0.6588(7) 0.1855(8) 0.1303(5) 0.055(4) Uani 1 1 d . . . . .
H61A H 0.6882 0.1830 0.1554 0.066 Uiso 1 1 calc R U . . .
H61B H 0.6549 0.2299 0.1216 0.066 Uiso 1 1 calc R U . . .
C62 C 0.3830(9) 0.5314(8) 0.4769(5) 0.072(5) Uani 1 1 d . . . . .
H62A H 0.4158 0.5115 0.4951 0.086 Uiso 1 1 calc R U . . .
H62B H 0.3418 0.5203 0.4896 0.086 Uiso 1 1 calc R U . . .
C63 C 0.2842(10) 0.6439(9) 0.4650(7) 0.092(7) Uani 1 1 d . . . . .
H63A H 0.2756 0.6892 0.4676 0.110 Uiso 1 1 calc R U . . .
H63B H 0.2791 0.6249 0.4945 0.110 Uiso 1 1 calc R U . . .
C64 C 0.6157(8) 0.0884(8) 0.0392(5) 0.059(4) Uani 1 1 d . . . . .
H64A H 0.6501 0.0576 0.0373 0.071 Uiso 1 1 calc R U . . .
H64B H 0.5986 0.0941 0.0092 0.071 Uiso 1 1 calc R U . . .
C67 C 0.3741(10) 0.6747(8) 0.4158(6) 0.080(6) Uani 1 1 d . . . . .
H67A H 0.4101 0.6987 0.4273 0.096 Uiso 1 1 calc R U . . .
H67B H 0.3416 0.7047 0.4062 0.096 Uiso 1 1 calc R U . . .
C69 C 0.2204(8) 0.5082(8) 0.4472(6) 0.064(5) Uani 1 1 d . . . . .
H69 H 0.1876 0.5198 0.4666 0.077 Uiso 1 1 calc R U . . .
C71 C 0.2370(10) 0.6145(7) 0.4331(6) 0.076(5) Uani 1 1 d . . . . .
H71A H 0.1943 0.6181 0.4453 0.091 Uiso 1 1 calc R U . . .
H71B H 0.2381 0.6368 0.4046 0.091 Uiso 1 1 calc R U . . .
C75 C 0.4389(8) 0.4820(7) 0.4172(5) 0.054(4) Uani 1 1 d . . . . .
H75 H 0.4749 0.4767 0.4351 0.065 Uiso 1 1 calc R U . . .
C78 C 0.3912(11) 0.6013(10) 0.4779(7) 0.095(6) Uani 1 1 d . U . . .
H78A H 0.3853 0.6161 0.5085 0.114 Uiso 1 1 calc R U . . .
H78B H 0.4346 0.6113 0.4691 0.114 Uiso 1 1 calc R U . . .
Cl1 Cl 0.5992(2) 0.4680(2) 0.07567(15) 0.0681(13) Uani 1 1 d . . . . .
Cl3 Cl 0.1122(4) 0.4343(4) 0.5453(3) 0.132(2) Uani 1 1 d . U . . .
N2 N 0.4446(5) 0.0680(5) 0.2142(4) 0.046(3) Uani 1 1 d . . . . .
O10 O 0.5931(8) 0.4962(6) 0.1182(4) 0.101(5) Uani 1 1 d . . . . .
O12 O 0.6441(5) 0.4173(5) 0.0769(4) 0.075(3) Uani 1 1 d . . . . .
N1 N 0.1869(6) 0.5127(6) 0.2864(4) 0.053(3) Uani 1 1 d . . . . .
C15 C 0.3566(7) 0.1606(6) 0.0467(5) 0.041(4) Uani 1 1 d . . . . .
H15 H 0.3335 0.1383 0.0251 0.049 Uiso 1 1 calc R U . . .
C18 C 0.2223(8) 0.5657(7) 0.2801(5) 0.051(4) Uani 1 1 d . . . . .
H18 H 0.2165 0.5950 0.2569 0.062 Uiso 1 1 calc R U . . .
O1 O 0.2500 0.2500 -0.0122(6) 0.061(6) Uani 1 4 d S T P . .
O2 O 0.2500 0.2500 0.5120(10) 0.102(9) Uani 1 4 d S T P . .
O3 O 0.5693(6) 0.4397(6) 0.2480(3) 0.074(3) Uani 1 1 d . U . . .
O4 O 0.6179(7) 0.5122(6) 0.0441(4) 0.089(4) Uani 1 1 d . . . . .
O5 O 0.5403(6) 0.4432(7) 0.0635(6) 0.109(5) Uani 1 1 d . . . . .
O6 O 0.0733(10) 0.4561(9) 0.5772(7) 0.148(6) Uani 1 1 d . U . . .
N21 N 0.6606(10) 0.4627(11) 0.2098(7) 0.118(6) Uani 1 1 d . U . . .
O13 O 0.1131(10) 0.3699(9) 0.5430(8) 0.159(6) Uani 1 1 d . U . . .
O17 O 0.1732(11) 0.4603(11) 0.5574(9) 0.178(7) Uani 1 1 d . U . . .
O19 O 0.0979(10) 0.4624(10) 0.5023(7) 0.147(6) Uani 1 1 d . U . . .
C3 C 0.7128(13) 0.4329(15) 0.1877(10) 0.146(10) Uani 1 1 d . U . . .
H3A H 0.7521 0.4505 0.1986 0.219 Uiso 1 1 calc R U . . .
H3B H 0.7096 0.4400 0.1559 0.219 Uiso 1 1 calc R U . . .
H3C H 0.7119 0.3878 0.1936 0.219 Uiso 1 1 calc R U . . .
C22 C 0.6491(19) 0.5328(15) 0.2144(13) 0.180(13) Uani 1 1 d . U . . .
H22A H 0.6154 0.5400 0.2356 0.270 Uiso 1 1 calc R U . . .
H22B H 0.6372 0.5502 0.1857 0.270 Uiso 1 1 calc R U . . .
H22C H 0.6874 0.5532 0.2247 0.270 Uiso 1 1 calc R U . . .
C25 C 0.6180(11) 0.4255(13) 0.2261(8) 0.108(6) Uani 1 1 d . U . . .
H25 H 0.6242 0.3821 0.2210 0.129 Uiso 1 1 calc R U . . .
O14 O 0.5212(9) 0.6878(8) 0.1065(7) 0.133(3) Uani 1 1 d . . . . .
C5 C 0.5334(14) 0.7431(13) 0.0842(10) 0.133(3) Uani 1 1 d . . . . .
H5A H 0.5535 0.7726 0.1049 0.159 Uiso 1 1 calc R U . . .
H5B H 0.4930 0.7617 0.0752 0.159 Uiso 1 1 calc R U . . .
O9 O 0.6342(9) 0.7179(8) 0.0581(6) 0.133(3) Uani 1 1 d . . . . .
C14 C 0.6236(14) 0.6600(13) 0.0808(10) 0.133(3) Uani 1 1 d . . . . .
H14A H 0.6645 0.6436 0.0909 0.159 Uiso 1 1 calc R U . . .
H14B H 0.6061 0.6295 0.0597 0.159 Uiso 1 1 calc R U . . .
C2 C 0.5779(13) 0.6641(13) 0.1223(10) 0.133(3) Uani 1 1 d . . . . .
H14C H 0.5716 0.6222 0.1354 0.159 Uiso 1 1 calc R U . . .
H14D H 0.5955 0.6922 0.1451 0.159 Uiso 1 1 calc R U . . .
C8 C 0.5746(13) 0.7377(13) 0.0437(10) 0.133(3) Uani 1 1 d . . . . .
H9A H 0.5567 0.7070 0.0228 0.159 Uiso 1 1 calc R U . . .
H9B H 0.5777 0.7786 0.0286 0.159 Uiso 1 1 calc R U . . .
O7 O -0.0272(17) 0.2719(12) 0.6487(11) 0.130(6) Uani 0.5 1 d D . P A 1
C16 C -0.116(2) 0.343(2) 0.6512(13) 0.130(6) Uani 0.5 1 d D . P A 1
H16A H -0.1474 0.3152 0.6382 0.156 Uiso 0.5 1 calc R U P A 1
H16B H -0.1376 0.3712 0.6722 0.156 Uiso 0.5 1 calc R U P A 1
C13 C -0.001(2) 0.312(2) 0.6172(13) 0.130(6) Uani 0.5 1 d D . P A 1
H13A H 0.0261 0.2870 0.5973 0.156 Uiso 0.5 1 calc R U P A 1
H13B H 0.0250 0.3434 0.6320 0.156 Uiso 0.5 1 calc R U P A 1
C100 C -0.052(2) 0.344(3) 0.5902(14) 0.130(6) Uani 0.5 1 d D . P A 1
H10A H -0.0320 0.3712 0.5678 0.156 Uiso 0.5 1 calc R U P A 1
H10B H -0.0774 0.3124 0.5747 0.156 Uiso 0.5 1 calc R U P A 1
C101 C -0.068(2) 0.304(2) 0.6765(13) 0.130(6) Uani 0.5 1 d D . P A 1
H10C H -0.0439 0.3319 0.6961 0.156 Uiso 0.5 1 calc R U P A 1
H10D H -0.0909 0.2738 0.6952 0.156 Uiso 0.5 1 calc R U P A 1
O8 O -0.0904(18) 0.3803(14) 0.6174(11) 0.130(6) Uani 0.5 1 d D . P A 1
O200 O -0.058(2) 0.3532(19) 0.6047(12) 0.130(6) Uani 0.5 1 d . . P B 2

loop_
_atom_site_aniso_label
_atom_site_aniso_U_11
_atom_site_aniso_U_22
_atom_site_aniso_U_33
_atom_site_aniso_U_23
_atom_site_aniso_U_13
_atom_site_aniso_U_12
Cu1 0.0323(12) 0.0323(12) 0.048(2) 0.000 0.000 0.000
Cu2 0.0462(12) 0.0492(12) 0.0363(12) -0.0032(8) -0.0050(8) 0.0031(8)
Cu3 0.0452(14) 0.0452(14) 0.057(2) 0.000 0.000 0.000
Fe2 0.0328(12) 0.0448(13) 0.0350(13) 0.0024(9) 0.0019(9) 0.0006(9)
Fe1 0.0530(14) 0.0426(13) 0.0433(14) -0.0127(10) 0.0014(10) -0.0029(10)
N5 0.040(7) 0.045(7) 0.036(7) 0.009(5) 0.002(6) -0.008(6)
N7 0.059(9) 0.054(8) 0.058(9) -0.006(7) 0.010(7) -0.008(7)
N8 0.032(7) 0.059(8) 0.039(7) 0.001(7) -0.001(6) 0.003(6)
N9 0.030(6) 0.064(9) 0.046(8) 0.022(7) -0.005(6) 0.000(6)
N10 0.034(7) 0.045(7) 0.030(6) 0.009(6) -0.001(5) 0.006(6)
N12 0.074(10) 0.059(8) 0.033(7) -0.015(6) 0.001(7) -0.011(7)
N13 0.035(7) 0.044(8) 0.047(7) 0.003(6) -0.004(6) 0.012(6)
N14 0.072(9) 0.040(8) 0.067(9) -0.009(7) 0.013(8) -0.010(7)
N15 0.053(8) 0.047(9) 0.046(8) 0.001(6) 0.005(6) 0.000(6)
N16 0.031(7) 0.044(7) 0.039(7) 0.004(6) 0.003(6) -0.002(5)
C17 0.042(10) 0.048(9) 0.048(10) 0.001(8) 0.004(8) 0.009(8)
N18 0.050(8) 0.054(8) 0.044(8) 0.005(7) 0.008(6) -0.017(6)
C19 0.019(8) 0.043(8) 0.042(9) 0.006(7) 0.007(7) 0.010(7)
N20 0.044(8) 0.052(9) 0.050(8) -0.020(6) -0.001(6) 0.005(6)
N22 0.046(8) 0.044(8) 0.057(8) -0.013(7) 0.000(6) 0.002(6)
C23 0.050(10) 0.054(9) 0.039(10) -0.008(8) -0.016(7) -0.002(8)
C24 0.054(10) 0.047(11) 0.037(10) 0.008(7) -0.010(8) -0.004(7)
N25 0.044(8) 0.057(8) 0.044(8) 0.001(6) -0.006(7) 0.000(6)
N26 0.056(8) 0.044(7) 0.039(8) -0.010(6) 0.007(6) -0.008(6)
C27 0.045(9) 0.032(8) 0.044(9) -0.001(7) -0.002(8) -0.001(7)
N28 0.055(8) 0.055(8) 0.045(8) -0.011(7) 0.004(7) 0.011(7)
N34 0.067(9) 0.060(9) 0.059(9) 0.021(7) -0.015(8) -0.020(7)
C35 0.042(9) 0.043(9) 0.052(10) 0.003(8) 0.006(8) 0.002(8)
C36 0.055(10) 0.034(8) 0.045(9) 0.002(7) 0.005(8) 0.009(8)
C37 0.059(10) 0.047(10) 0.057(10) -0.011(8) 0.011(8) -0.007(8)
C38 0.050(10) 0.042(10) 0.058(11) -0.008(8) 0.001(8) 0.006(7)
C40 0.047(10) 0.057(10) 0.051(10) -0.013(9) -0.006(8) 0.004(8)
C41 0.033(8) 0.051(11) 0.045(9) 0.005(8) 0.006(7) 0.007(7)
C42 0.059(11) 0.043(10) 0.054(10) -0.007(8) 0.006(9) 0.007(8)
C43 0.046(9) 0.057(10) 0.067(12) -0.003(9) -0.023(9) -0.006(8)
N44 0.098(13) 0.081(12) 0.092(13) -0.016(10) 0.021(10) -0.004(9)
C45 0.062(10) 0.040(9) 0.062(11) 0.007(8) -0.007(9) -0.007(8)
C46 0.033(9) 0.065(10) 0.049(10) 0.007(9) -0.002(7) 0.004(7)
C47 0.066(11) 0.043(11) 0.053(10) -0.018(8) 0.000(9) -0.008(8)
C48 0.047(9) 0.050(10) 0.043(10) -0.005(9) -0.007(7) -0.002(8)
C49 0.042(9) 0.053(10) 0.062(11) 0.019(10) -0.007(8) -0.014(7)
C51 0.023(8) 0.086(12) 0.077(13) -0.006(10) 0.007(8) -0.009(8)
C53 0.080(13) 0.085(14) 0.101(15) -0.053(12) -0.007(11) -0.027(11)
C55 0.049(10) 0.044(9) 0.055(10) -0.003(7) -0.003(8) -0.004(8)
C56 0.071(11) 0.063(12) 0.044(10) -0.004(9) 0.014(9) -0.019(9)
C57 0.062(10) 0.054(10) 0.050(10) -0.007(8) 0.008(8) 0.036(8)
C58 0.058(10) 0.057(10) 0.033(9) -0.006(7) 0.012(7) -0.009(8)
C60 0.038(9) 0.065(10) 0.036(9) -0.015(8) -0.012(8) -0.001(7)
C61 0.043(9) 0.068(11) 0.055(10) -0.007(8) 0.012(8) -0.011(8)
C62 0.084(13) 0.087(14) 0.044(11) -0.030(9) 0.009(9) -0.016(10)
C63 0.124(18) 0.058(12) 0.094(15) -0.031(11) 0.052(14) -0.011(11)
C64 0.069(11) 0.064(11) 0.045(10) -0.004(8) 0.003(8) 0.011(9)
C67 0.117(16) 0.059(11) 0.064(12) -0.015(10) 0.001(11) -0.038(11)
C69 0.069(12) 0.049(11) 0.076(12) -0.019(10) 0.004(10) -0.001(9)
C71 0.126(16) 0.041(11) 0.060(11) -0.020(9) 0.008(11) -0.007(10)
C75 0.065(11) 0.060(10) 0.037(10) -0.011(8) -0.006(8) 0.016(9)
C78 0.112(17) 0.095(17) 0.079(15) -0.045(11) -0.005(11) -0.013(11)
Cl1 0.078(3) 0.060(3) 0.065(3) 0.000(2) 0.008(2) -0.002(2)
Cl3 0.123(5) 0.128(6) 0.146(6) -0.021(5) 0.029(5) 0.014(4)
N2 0.048(8) 0.047(7) 0.043(8) 0.008(6) 0.004(6) -0.004(6)
O10 0.144(13) 0.084(9) 0.074(10) -0.003(7) 0.036(9) 0.013(9)
O12 0.061(7) 0.067(8) 0.097(9) 0.009(7) 0.000(6) 0.022(6)
N1 0.064(8) 0.043(8) 0.051(8) 0.002(6) 0.009(7) 0.013(7)
C15 0.055(10) 0.031(8) 0.036(8) 0.000(7) -0.005(7) 0.004(7)
C18 0.082(12) 0.036(9) 0.037(9) 0.002(7) 0.007(9) 0.017(8)
O1 0.073(9) 0.073(9) 0.037(12) 0.000 0.000 0.000
O2 0.102(13) 0.102(13) 0.10(2) 0.000 0.000 0.000
O3 0.066(7) 0.099(9) 0.056(8) -0.004(6) -0.008(5) -0.018(7)
O4 0.123(11) 0.078(9) 0.066(8) 0.004(7) 0.006(8) -0.016(8)
O5 0.052(8) 0.102(11) 0.172(15) -0.014(10) -0.015(9) -0.005(7)
O6 0.158(13) 0.139(12) 0.148(13) -0.015(11) 0.050(11) 0.033(11)
N21 0.110(13) 0.141(13) 0.104(14) 0.001(12) 0.025(10) -0.030(11)
O13 0.162(13) 0.103(11) 0.213(15) -0.002(12) 0.068(12) 0.035(10)
O17 0.137(13) 0.185(15) 0.212(16) -0.051(13) -0.018(13) 0.001(12)
O19 0.159(13) 0.162(13) 0.118(12) 0.019(11) 0.001(11) -0.019(11)
C3 0.117(18) 0.18(2) 0.14(2) 0.02(2) 0.048(16) -0.012(16)
C22 0.23(3) 0.132(13) 0.18(3) 0.00(2) 0.02(3) -0.020(18)
C25 0.082(13) 0.140(15) 0.102(15) 0.004(13) 0.008(10) -0.012(11)
O14 0.135(8) 0.113(7) 0.150(9) 0.002(6) -0.013(6) 0.015(7)
C5 0.135(8) 0.113(7) 0.150(9) 0.002(6) -0.013(6) 0.015(7)
O9 0.135(8) 0.113(7) 0.150(9) 0.002(6) -0.013(6) 0.015(7)
C14 0.135(8) 0.113(7) 0.150(9) 0.002(6) -0.013(6) 0.015(7)
C2 0.135(8) 0.113(7) 0.150(9) 0.002(6) -0.013(6) 0.015(7)
C8 0.135(8) 0.113(7) 0.150(9) 0.002(6) -0.013(6) 0.015(7)
O7 0.171(18) 0.116(14) 0.104(14) -0.020(9) 0.003(11) 0.018(10)
C16 0.171(18) 0.116(14) 0.104(14) -0.020(9) 0.003(11) 0.018(10)
C13 0.171(18) 0.116(14) 0.104(14) -0.020(9) 0.003(11) 0.018(10)
C100 0.171(18) 0.116(14) 0.104(14) -0.020(9) 0.003(11) 0.018(10)
C101 0.171(18) 0.116(14) 0.104(14) -0.020(9) 0.003(11) 0.018(10)
O8 0.171(18) 0.116(14) 0.104(14) -0.020(9) 0.003(11) 0.018(10)
O200 0.171(18) 0.116(14) 0.104(14) -0.020(9) 0.003(11) 0.018(10)

loop_
_atom_type_symbol
_atom_type_description
_atom_type_scat_dispersion_real
_atom_type_scat_dispersion_imag
_atom_type_scat_source
C C 0.0033 0.0016 'International Tables Vol C Tables 4.2.6.8 and 6.1.1.4'
H H 0.0000 0.0000 'International Tables Vol C Tables 4.2.6.8 and 6.1.1.4'
N N 0.0061 0.0033 'International Tables Vol C Tables 4.2.6.8 and 6.1.1.4'
O O 0.0106 0.0060 'International Tables Vol C Tables 4.2.6.8 and 6.1.1.4'
Cl Cl 0.1484 0.1585 'International Tables Vol C Tables 4.2.6.8 and 6.1.1.4'
Fe Fe 0.3463 0.8444 'International Tables Vol C Tables 4.2.6.8 and 6.1.1.4'
Cu Cu 0.3201 1.2651 'International Tables Vol C Tables 4.2.6.8 and 6.1.1.4'

loop_
_geom_angle_atom_site_label_1
_geom_angle_atom_site_label_2
_geom_angle_atom_site_label_3
_geom_angle
_geom_angle_site_symmetry_1
_geom_angle_site_symmetry_3
N13 Cu1 N13 89.84(4) . 2
N13 Cu1 N13 89.84(4) . 4
N13 Cu1 N13 174.0(7) 2 4
N13 Cu1 N13 174.0(7) . 3
N13 Cu1 N13 89.84(4) 2 3
N13 Cu1 N13 89.84(4) 4 3
N13 Cu1 O1 93.0(3) . .
N13 Cu1 O1 93.0(3) 2 .
N13 Cu1 O1 93.0(3) 4 .
N13 Cu1 O1 93.0(3) 3 .
N1 Cu2 N2 171.3(5) 4 2
N1 Cu2 N25 90.4(5) 4 .
N2 Cu2 N25 90.4(5) 2 .
N1 Cu2 N15 89.2(5) 4 .
N2 Cu2 N15 88.6(5) 2 .
N25 Cu2 N15 171.1(5) . .
N1 Cu2 O3 95.8(5) 4 .
N2 Cu2 O3 92.8(5) 2 .
N25 Cu2 O3 94.8(5) . .
N15 Cu2 O3 94.0(5) . .
N28 Cu3 N28 89.68(6) 3 2
N28 Cu3 N28 89.68(6) 3 4
N28 Cu3 N28 171.4(7) 2 4
N28 Cu3 N28 171.4(7) 3 .
N28 Cu3 N28 89.68(6) 2 .
N28 Cu3 N28 89.68(6) 4 .
N28 Cu3 O2 94.3(4) 3 .
N28 Cu3 O2 94.3(4) 2 .
N28 Cu3 O2 94.3(4) 4 .
N28 Cu3 O2 94.3(4) . .
N18 Fe2 N16 93.6(5) . .
N18 Fe2 N10 92.3(5) . .
N16 Fe2 N10 93.5(4) . .
N18 Fe2 N5 173.4(5) . .
N16 Fe2 N5 88.5(4) . .
N10 Fe2 N5 81.3(5) . .
N18 Fe2 N9 81.4(5) . .
N16 Fe2 N9 174.7(5) . .
N10 Fe2 N9 88.6(4) . .
N5 Fe2 N9 96.6(5) . .
N18 Fe2 N8 88.7(5) . .
N16 Fe2 N8 81.2(5) . .
N10 Fe2 N8 174.7(5) . .
N5 Fe2 N8 97.7(5) . .
N9 Fe2 N8 96.8(5) . .
N26 Fe1 N20 91.1(5) . .
N26 Fe1 N22 91.9(5) . .
N20 Fe1 N22 92.9(5) . .
N26 Fe1 N12 80.9(5) . .
N20 Fe1 N12 87.6(5) . .
N22 Fe1 N12 172.8(5) . .
N26 Fe1 N7 88.0(5) . .
N20 Fe1 N7 173.3(5) . .
N22 Fe1 N7 80.5(6) . .
N12 Fe1 N7 98.8(6) . .
N26 Fe1 N14 173.3(5) . .
N20 Fe1 N14 82.3(5) . .
N22 Fe1 N14 88.5(5) . .
N12 Fe1 N14 98.7(6) . .
N7 Fe1 N14 98.6(5) . .
C55 N5 C57 118.4(12) . .
C55 N5 Fe2 114.9(10) . .
C57 N5 Fe2 126.6(10) . .
C45 N7 C53 119.8(15) . .
C45 N7 Fe1 116.3(10) . .
C53 N7 Fe1 123.8(13) . .
C46 N8 C61 119.0(12) . .
C46 N8 Fe2 114.3(9) . .
C61 N8 Fe2 126.6(10) . .
C38 N9 C58 120.7(12) . .
C38 N9 Fe2 113.9(11) . .
C58 N9 Fe2 125.4(10) . .
C19 N10 C36 105.7(11) . .
C19 N10 Fe2 141.4(10) . .
C36 N10 Fe2 112.7(9) . .
C75 N12 C62 120.1(14) . .
C75 N12 Fe1 115.6(10) . .
C62 N12 Fe1 124.2(12) . .
C19 N13 C15 107.0(11) . .
C19 N13 Cu1 127.5(9) . .
C15 N13 Cu1 125.3(10) . .
C69 N14 C71 118.1(14) . .
C69 N14 Fe1 115.1(11) . .
C71 N14 Fe1 126.8(11) . .
C24 N15 C49 104.5(12) . .
C24 N15 Cu2 127.7(10) . .
C49 N15 Cu2 127.7(11) . .
C17 N16 C27 104.2(11) . .
C17 N16 Fe2 141.6(10) . .
C27 N16 Fe2 114.2(9) . .
N16 C17 N2 115.2(13) . .
N16 C17 H17 122.4 . .
N2 C17 H17 122.4 . .
C24 N18 C48 104.2(12) . .
C24 N18 Fe2 140.9(11) . .
C48 N18 Fe2 114.9(10) . .
N13 C19 N10 112.8(12) . .
N13 C19 H19 123.6 . .
N10 C19 H19 123.6 . .
C41 N20 C47 105.3(12) . .
C41 N20 Fe1 141.6(10) . .
C47 N20 Fe1 113.0(10) . .
C35 N22 C42 105.7(12) . .
C35 N22 Fe1 139.5(11) . .
C42 N22 Fe1 114.8(10) . .
N25 C23 N26 114.5(13) . .
N25 C23 H23 122.8 . .
N26 C23 H23 122.8 . .
N18 C24 N15 113.5(13) . .
N18 C24 H24 123.2 . .
N15 C24 H24 123.2 . .
C23 N25 C43 105.4(12) . .
C23 N25 Cu2 126.4(10) . .
C43 N25 Cu2 128.1(11) . .
C23 N26 C60 104.5(12) . .
C23 N26 Fe1 142.7(11) . .
C60 N26 Fe1 112.7(9) . .
C40 C27 N16 107.7(12) . .
C40 C27 C46 140.2(14) . .
N16 C27 C46 112.1(12) . .
C56 N28 C41 104.7(12) . .
C56 N28 Cu3 127.1(11) . .
C41 N28 Cu3 128.2(10) . .
C37 N34 C64 120.1(13) . .
C37 N34 C51 119.1(13) . .
C64 N34 C51 119.1(13) . .
N22 C35 N1 111.8(13) . .
N22 C35 H35 124.1 . .
N1 C35 H35 124.1 . .
C15 C36 N10 106.9(11) . .
C15 C36 C55 138.2(14) . .
N10 C36 C55 114.9(13) . .
N34 C37 C58 111.9(13) . .
N34 C37 H37A 109.2 . .
C58 C37 H37A 109.2 . .
N34 C37 H37B 109.2 . .
C58 C37 H37B 109.2 . .
H37A C37 H37B 107.9 . .
N9 C38 C48 116.2(14) . .
N9 C38 H38 121.9 . .
C48 C38 H38 121.9 . .
C27 C40 N2 108.3(13) . .
C27 C40 H40 125.8 . .
N2 C40 H40 125.8 . .
N20 C41 N28 113.0(13) . .
N20 C41 H41 123.5 . .
N28 C41 H41 123.5 . .
C18 C42 N22 107.9(13) . .
C18 C42 C45 137.9(16) . .
N22 C42 C45 114.2(14) . .
N25 C43 C60 108.8(13) . .
N25 C43 H43 125.6 . .
C60 C43 H43 125.6 . .
C78 N44 C67 119.7(18) . .
C78 N44 C63 118.2(18) . .
C67 N44 C63 119.3(18) . .
N7 C45 C42 114.2(14) . .
N7 C45 H45 122.9 . .
C42 C45 H45 122.9 . .
N8 C46 C27 118.0(13) . .
N8 C46 H46 121.0 . .
C27 C46 H46 121.0 . .
C56 C47 C69 143.0(17) . .
C56 C47 N20 104.5(13) . .
C69 C47 N20 112.3(14) . .
C49 C48 N18 110.5(13) . .
C49 C48 C38 136.0(15) . .
N18 C48 C38 113.4(14) . .
C48 C49 N15 107.2(13) . .
C48 C49 H49 126.4 . .
N15 C49 H49 126.4 . .
N34 C51 C61 111.8(13) . .
N34 C51 H51A 109.3 . .
C61 C51 H51A 109.3 . .
N34 C51 H51B 109.3 . .
C61 C51 H51B 109.3 . .
H51A C51 H51B 107.9 . .
N7 C53 C67 114.3(16) . .
N7 C53 H53A 108.7 . .
C67 C53 H53A 108.7 . .
N7 C53 H53B 108.7 . .
C67 C53 H53B 108.7 . .
H53A C53 H53B 107.6 . .
N5 C55 C36 116.1(14) . .
N5 C55 H55 122.0 . .
C36 C55 H55 122.0 . .
C47 C56 N28 112.3(14) . .
C47 C56 H56 123.9 . .
N28 C56 H56 123.9 . .
N5 C57 C64 108.9(12) . .
N5 C57 H57A 109.9 . .
C64 C57 H57A 109.9 . .
N5 C57 H57B 109.9 . .
C64 C57 H57B 109.9 . .
H57A C57 H57B 108.3 . .
N9 C58 C37 109.4(12) . .
N9 C58 H58A 109.8 . .
C37 C58 H58A 109.8 . .
N9 C58 H58B 109.8 . .
C37 C58 H58B 109.8 . .
H58A C58 H58B 108.2 . .
N26 C60 C75 117.0(13) . .
N26 C60 C43 106.8(12) . .
C75 C60 C43 136.2(14) . .
N8 C61 C51 110.5(12) . .
N8 C61 H61A 109.6 . .
C51 C61 H61A 109.6 . .
N8 C61 H61B 109.6 . .
C51 C61 H61B 109.6 . .
H61A C61 H61B 108.1 . .
N12 C62 C78 110.5(15) . .
N12 C62 H62A 109.5 . .
C78 C62 H62A 109.5 . .
N12 C62 H62B 109.5 . .
C78 C62 H62B 109.5 . .
H62A C62 H62B 108.1 . .
N44 C63 C71 111.7(15) . .
N44 C63 H63A 109.3 . .
C71 C63 H63A 109.3 . .
N44 C63 H63B 109.3 . .
C71 C63 H63B 109.3 . .
H63A C63 H63B 107.9 . .
N34 C64 C57 113.9(13) . .
N34 C64 H64A 108.8 . .
C57 C64 H64A 108.8 . .
N34 C64 H64B 108.8 . .
C57 C64 H64B 108.8 . .
H64A C64 H64B 107.7 . .
N44 C67 C53 109.5(15) . .
N44 C67 H67A 109.8 . .
C53 C67 H67A 109.8 . .
N44 C67 H67B 109.8 . .
C53 C67 H67B 109.8 . .
H67A C67 H67B 108.2 . .
N14 C69 C47 117.3(16) . .
N14 C69 H69 121.4 . .
C47 C69 H69 121.4 . .
N14 C71 C63 109.0(16) . .
N14 C71 H71A 109.9 . .
C63 C71 H71A 109.9 . .
N14 C71 H71B 109.9 . .
C63 C71 H71B 109.9 . .
H71A C71 H71B 108.3 . .
N12 C75 C60 113.6(14) . .
N12 C75 H75 123.2 . .
C60 C75 H75 123.2 . .
N44 C78 C62 114.5(17) . .
N44 C78 H78A 108.6 . .
C62 C78 H78A 108.6 . .
N44 C78 H78B 108.6 . .
C62 C78 H78B 108.6 . .
H78A C78 H78B 107.6 . .
O4 Cl1 O5 109.1(10) . .
O4 Cl1 O10 110.9(8) . .
O5 Cl1 O10 108.3(10) . .
O4 Cl1 O12 109.4(8) . .
O5 Cl1 O12 108.4(8) . .
O10 Cl1 O12 110.6(9) . .
O6 Cl3 O13 112.8(13) . .
O6 Cl3 O17 103.8(15) . .
O13 Cl3 O17 112.3(14) . .
O6 Cl3 O19 111.4(13) . .
O13 Cl3 O19 111.4(15) . .
O17 Cl3 O19 104.7(15) . .
C17 N2 C40 104.5(12) . .
C17 N2 Cu2 130.9(10) . 4
C40 N2 Cu2 124.6(10) . 4
C35 N1 C18 104.5(13) . .
C35 N1 Cu2 125.2(10) . 2
C18 N1 Cu2 130.2(11) . 2
N13 C15 C36 107.5(12) . .
N13 C15 H15 126.3 . .
C36 C15 H15 126.3 . .
C42 C18 N1 110.0(13) . .
C42 C18 H18 125.0 . .
N1 C18 H18 125.0 . .
C25 O3 Cu2 126.0(15) . .
C25 N21 C3 116(2) . .
C25 N21 C22 117(2) . .
C3 N21 C22 127(2) . .
N21 C3 H3A 109.5 . .
N21 C3 H3B 109.5 . .
H3A C3 H3B 109.5 . .
N21 C3 H3C 109.5 . .
H3A C3 H3C 109.5 . .
H3B C3 H3C 109.5 . .
N21 C22 H22A 109.5 . .
N21 C22 H22B 109.5 . .
H22A C22 H22B 109.5 . .
N21 C22 H22C 109.5 . .
H22A C22 H22C 109.5 . .
H22B C22 H22C 109.5 . .
O3 C25 N21 128(3) . .
O3 C25 H25 115.8 . .
N21 C25 H25 115.8 . .
C5 O14 C2 108(2) . .
O14 C5 C8 116(2) . .
O14 C5 H5A 108.2 . .
C8 C5 H5A 108.2 . .
O14 C5 H5B 108.2 . .
C8 C5 H5B 108.2 . .
H5A C5 H5B 107.4 . .
C8 O9 C14 105(2) . .
O9 C14 C2 115(2) . .
O9 C14 H14A 108.4 . .
C2 C14 H14A 108.4 . .
O9 C14 H14B 108.4 . .
C2 C14 H14B 108.4 . .
H14A C14 H14B 107.5 . .
O14 C2 C14 106(2) . .
O14 C2 H14C 110.5 . .
C14 C2 H14C 110.5 . .
O14 C2 H14D 110.5 . .
C14 C2 H14D 110.5 . .
H14C C2 H14D 108.7 . .
O9 C8 C5 107(2) . .
O9 C8 H9A 110.3 . .
C5 C8 H9A 110.3 . .
O9 C8 H9B 110.3 . .
C5 C8 H9B 110.3 . .
H9A C8 H9B 108.5 . .
C13 O7 C101 111.3(11) . .
O8 C16 C101 115(3) . .
O8 C16 H16A 108.6 . .
C101 C16 H16A 108.6 . .
O8 C16 H16B 108.6 . .
C101 C16 H16B 108.6 . .
H16A C16 H16B 107.5 . .
O7 C13 C100 111(4) . .
O7 C13 H13A 109.4 . .
C100 C13 H13A 109.4 . .
O7 C13 H13B 109.4 . .
C100 C13 H13B 109.4 . .
H13A C13 H13B 108.0 . .
O8 C100 C13 111(3) . .
O8 C100 H10A 109.5 . .
C13 C100 H10A 109.5 . .
O8 C100 H10B 109.5 . .
C13 C100 H10B 109.5 . .
H10A C100 H10B 108.1 . .
O7 C101 C16 113(3) . .
O7 C101 H10C 109.0 . .
C16 C101 H10C 109.0 . .
O7 C101 H10D 109.0 . .
C16 C101 H10D 109.0 . .
H10C C101 H10D 107.8 . .
C100 O8 C16 110.4(11) . .

loop_
_geom_bond_atom_site_label_1
_geom_bond_atom_site_label_2
_geom_bond_distance
_geom_bond_site_symmetry_2
Cu1 N13 2.035(11) .
Cu1 N13 2.035(11) 2
Cu1 N13 2.035(11) 4
Cu1 N13 2.035(11) 3
Cu1 O1 2.37(2) .
Cu2 N1 1.987(13) 4
Cu2 N2 1.990(11) 2
Cu2 N25 1.999(12) .
Cu2 N15 2.013(12) .
Cu2 O3 2.301(12) .
Cu3 N28 1.993(13) 3
Cu3 N28 1.993(13) 2
Cu3 N28 1.993(13) 4
Cu3 N28 1.993(13) .
Cu3 O2 2.32(3) .
Fe2 N18 1.920(13) .
Fe2 N16 1.933(11) .
Fe2 N10 1.966(10) .
Fe2 N5 1.970(11) .
Fe2 N9 1.984(11) .
Fe2 N8 1.994(11) .
Fe1 N26 1.933(12) .
Fe1 N20 1.941(13) .
Fe1 N22 1.944(13) .
Fe1 N12 1.975(13) .
Fe1 N7 1.978(13) .
Fe1 N14 1.995(13) .
N5 C55 1.313(18) .
N5 C57 1.457(17) .
N7 C45 1.33(2) .
N7 C53 1.46(2) .
N8 C46 1.276(18) .
N8 C61 1.439(18) .
N9 C38 1.274(18) .
N9 C58 1.474(18) .
N10 C19 1.317(16) .
N10 C36 1.386(18) .
N12 C75 1.313(19) .
N12 C62 1.476(19) .
N13 C19 1.304(17) .
N13 C15 1.362(17) .
N14 C69 1.29(2) .
N14 C71 1.44(2) .
N15 C24 1.334(18) .
N15 C49 1.360(19) .
N16 C17 1.295(17) .
N16 C27 1.411(17) .
C17 N2 1.338(18) .
C17 H17 0.9500 .
N18 C24 1.309(18) .
N18 C48 1.341(18) .
C19 H19 0.9500 .
N20 C41 1.306(17) .
N20 C47 1.450(19) .
N22 C35 1.342(18) .
N22 C42 1.393(19) .
C23 N25 1.329(18) .
C23 N26 1.341(18) .
C23 H23 0.9500 .
C24 H24 0.9500 .
N25 C43 1.336(19) .
N26 C60 1.375(18) .
C27 C40 1.36(2) .
C27 C46 1.42(2) .
N28 C56 1.34(2) .
N28 C41 1.347(18) .
N34 C37 1.41(2) .
N34 C64 1.45(2) .
N34 C51 1.47(2) .
C35 N1 1.364(19) .
C35 H35 0.9500 .
C36 C15 1.37(2) .
C36 C55 1.40(2) .
C37 C58 1.54(2) .
C37 H37A 0.9900 .
C37 H37B 0.9900 .
C38 C48 1.45(2) .
C38 H38 0.9500 .
C40 N2 1.372(18) .
C40 H40 0.9500 .
C41 H41 0.9500 .
C42 C18 1.34(2) .
C42 C45 1.42(2) .
C43 C60 1.42(2) .
C43 H43 0.9500 .
N44 C78 1.43(3) .
N44 C67 1.44(2) .
N44 C63 1.48(3) .
C45 H45 0.9500 .
C46 H46 0.9500 .
C47 C56 1.33(2) .
C47 C69 1.44(2) .
C48 C49 1.34(2) .
C49 H49 0.9500 .
C51 C61 1.52(2) .
C51 H51A 0.9900 .
C51 H51B 0.9900 .
C53 C67 1.51(3) .
C53 H53A 0.9900 .
C53 H53B 0.9900 .
C55 H55 0.9500 .
C56 H56 0.9500 .
C57 C64 1.57(2) .
C57 H57A 0.9900 .
C57 H57B 0.9900 .
C58 H58A 0.9900 .
C58 H58B 0.9900 .
C60 C75 1.38(2) .
C61 H61A 0.9900 .
C61 H61B 0.9900 .
C62 C78 1.51(3) .
C62 H62A 0.9900 .
C62 H62B 0.9900 .
C63 C71 1.53(3) .
C63 H63A 0.9900 .
C63 H63B 0.9900 .
C64 H64A 0.9900 .
C64 H64B 0.9900 .
C67 H67A 0.9900 .
C67 H67B 0.9900 .
C69 H69 0.9500 .
C71 H71A 0.9900 .
C71 H71B 0.9900 .
C75 H75 0.9500 .
C78 H78A 0.9900 .
C78 H78B 0.9900 .
Cl1 O4 1.406(13) .
Cl1 O5 1.416(13) .
Cl1 O10 1.432(14) .
Cl1 O12 1.450(11) .
Cl3 O6 1.360(18) .
Cl3 O13 1.380(19) .
Cl3 O17 1.46(2) .
Cl3 O19 1.47(2) .
N2 Cu2 1.990(11) 4
N1 C18 1.377(19) .
N1 Cu2 1.987(13) 2
C15 H15 0.9500 .
C18 H18 0.9500 .
O3 C25 1.27(3) .
N21 C25 1.31(3) .
N21 C3 1.45(3) .
N21 C22 1.53(4) .
C3 H3A 0.9800 .
C3 H3B 0.9800 .
C3 H3C 0.9800 .
C22 H22A 0.9800 .
C22 H22B 0.9800 .
C22 H22C 0.9800 .
C25 H25 0.9500 .
O14 C5 1.39(3) .
O14 C2 1.40(3) .
C5 C8 1.52(4) .
C5 H5A 0.9900 .
C5 H5B 0.9900 .
O9 C8 1.41(3) .
O9 C14 1.44(3) .
C14 C2 1.60(4) .
C14 H14A 0.9900 .
C14 H14B 0.9900 .
C2 H14C 0.9900 .
C2 H14D 0.9900 .
C8 H9A 0.9900 .
C8 H9B 0.9900 .
O7 C13 1.396(10) .
O7 C101 1.401(10) .
C16 O8 1.404(10) .
C16 C101 1.526(10) .
C16 H16A 0.9900 .
C16 H16B 0.9900 .
C13 C100 1.528(10) .
C13 H13A 0.9900 .
C13 H13B 0.9900 .
C100 O8 1.401(10) .
C100 H10A 0.9900 .
C100 H10B 0.9900 .
C101 H10C 0.9900 .
C101 H10D 0.9900 .

loop_
_geom_torsion_atom_site_label_1
_geom_torsion_atom_site_label_2
_geom_torsion_atom_site_label_3
_geom_torsion_atom_site_label_4
_geom_torsion
_geom_torsion_site_symmetry_1
_geom_torsion_site_symmetry_4
C27 N16 C17 N2 1.1(16) . .
Fe2 N16 C17 N2 -176.6(11) . .
C15 N13 C19 N10 1.0(15) . .
Cu1 N13 C19 N10 176.8(9) . .
C36 N10 C19 N13 -2.7(15) . .
Fe2 N10 C19 N13 -177.4(10) . .
C48 N18 C24 N15 0.5(16) . .
Fe2 N18 C24 N15 -176.4(12) . .
C49 N15 C24 N18 -1.5(16) . .
Cu2 N15 C24 N18 -177.9(10) . .
N26 C23 N25 C43 -1.7(17) . .
N26 C23 N25 Cu2 178.3(9) . .
N25 C23 N26 C60 1.9(17) . .
N25 C23 N26 Fe1 179.7(11) . .
C17 N16 C27 C40 0.4(15) . .
Fe2 N16 C27 C40 178.8(9) . .
C17 N16 C27 C46 -178.1(12) . .
Fe2 N16 C27 C46 0.3(14) . .
C42 N22 C35 N1 -1.6(15) . .
Fe1 N22 C35 N1 178.8(10) . .
C19 N10 C36 C15 3.2(14) . .
Fe2 N10 C36 C15 179.7(9) . .
C19 N10 C36 C55 -176.9(12) . .
Fe2 N10 C36 C55 -0.5(15) . .
C64 N34 C37 C58 73.4(18) . .
C51 N34 C37 C58 -121.7(15) . .
C58 N9 C38 C48 178.6(12) . .
Fe2 N9 C38 C48 -0.3(16) . .
N16 C27 C40 N2 -1.6(15) . .
C46 C27 C40 N2 176.3(17) . .
C47 N20 C41 N28 1.1(16) . .
Fe1 N20 C41 N28 179.4(11) . .
C56 N28 C41 N20 -2.7(17) . .
Cu3 N28 C41 N20 177.5(10) . .
C35 N22 C42 C18 0.6(15) . .
Fe1 N22 C42 C18 -179.7(9) . .
C35 N22 C42 C45 -179.3(13) . .
Fe1 N22 C42 C45 0.4(16) . .
C23 N25 C43 C60 0.8(17) . .
Cu2 N25 C43 C60 -179.2(10) . .
C53 N7 C45 C42 -176.0(14) . .
Fe1 N7 C45 C42 1.4(18) . .
C18 C42 C45 N7 178.9(17) . .
N22 C42 C45 N7 -1.2(19) . .
C61 N8 C46 C27 -179.3(12) . .
Fe2 N8 C46 C27 2.8(17) . .
C40 C27 C46 N8 -179.9(17) . .
N16 C27 C46 N8 -2.1(19) . .
C41 N20 C47 C56 0.9(16) . .
Fe1 N20 C47 C56 -177.9(10) . .
C41 N20 C47 C69 178.6(13) . .
Fe1 N20 C47 C69 -0.3(16) . .
C24 N18 C48 C49 0.9(16) . .
Fe2 N18 C48 C49 178.7(10) . .
C24 N18 C48 C38 178.6(12) . .
Fe2 N18 C48 C38 -3.5(16) . .
N9 C38 C48 C49 179.5(16) . .
N9 C38 C48 N18 2.5(19) . .
N18 C48 C49 N15 -1.8(17) . .
C38 C48 C49 N15 -178.9(16) . .
C24 N15 C49 C48 2.0(15) . .
Cu2 N15 C49 C48 178.3(10) . .
C37 N34 C51 C61 75.9(18) . .
C64 N34 C51 C61 -119.0(16) . .
C45 N7 C53 C67 100(2) . .
Fe1 N7 C53 C67 -77(2) . .
C57 N5 C55 C36 178.2(12) . .
Fe2 N5 C55 C36 2.0(16) . .
C15 C36 C55 N5 178.8(16) . .
N10 C36 C55 N5 -0.9(19) . .
C69 C47 C56 N28 -179(2) . .
N20 C47 C56 N28 -2.7(18) . .
C41 N28 C56 C47 3.4(18) . .
Cu3 N28 C56 C47 -176.8(11) . .
C55 N5 C57 C64 104.8(15) . .
Fe2 N5 C57 C64 -79.4(14) . .
C38 N9 C58 C37 100.6(15) . .
Fe2 N9 C58 C37 -80.7(13) . .
N34 C37 C58 N9 58.2(16) . .
C23 N26 C60 C75 -179.1(14) . .
Fe1 N26 C60 C75 2.3(17) . .
C23 N26 C60 C43 -1.2(16) . .
Fe1 N26 C60 C43 -179.8(10) . .
N25 C43 C60 N26 0.3(17) . .
N25 C43 C60 C75 177.6(18) . .
C46 N8 C61 C51 101.7(16) . .
Fe2 N8 C61 C51 -80.7(16) . .
N34 C51 C61 N8 56.4(18) . .
C75 N12 C62 C78 101(2) . .
Fe1 N12 C62 C78 -76.4(18) . .
C78 N44 C63 C71 -119.9(19) . .
C67 N44 C63 C71 79(2) . .
C37 N34 C64 C57 -119.2(15) . .
C51 N34 C64 C57 75.9(18) . .
N5 C57 C64 N34 54.3(17) . .
C78 N44 C67 C53 78(2) . .
C63 N44 C67 C53 -121.1(19) . .
N7 C53 C67 N44 56(2) . .
C71 N14 C69 C47 178.5(15) . .
Fe1 N14 C69 C47 0(2) . .
C56 C47 C69 N14 176(2) . .
N20 C47 C69 N14 0(2) . .
C69 N14 C71 C63 102.3(19) . .
Fe1 N14 C71 C63 -79.4(17) . .
N44 C63 C71 N14 54(2) . .
C62 N12 C75 C60 -179.0(14) . .
Fe1 N12 C75 C60 -1.7(18) . .
N26 C60 C75 N12 0(2) . .
C43 C60 C75 N12 -177.5(17) . .
C67 N44 C78 C62 -121.4(19) . .
C63 N44 C78 C62 78(2) . .
N12 C62 C78 N44 54(2) . .
N16 C17 N2 C40 -2.0(16) . .
N16 C17 N2 Cu2 -179.6(9) . 4
C27 C40 N2 C17 2.1(15) . .
C27 C40 N2 Cu2 179.9(9) . 4
N22 C35 N1 C18 1.9(15) . .
N22 C35 N1 Cu2 178.6(9) . 2
C19 N13 C15 C36 1.1(15) . .
Cu1 N13 C15 C36 -174.8(9) . .
N10 C36 C15 N13 -2.7(15) . .
C55 C36 C15 N13 177.5(17) . .
N22 C42 C18 N1 0.6(16) . .
C45 C42 C18 N1 -179.5(17) . .
C35 N1 C18 C42 -1.5(15) . .
Cu2 N1 C18 C42 -177.9(10) 2 .
Cu2 O3 C25 N21 152(2) . .
C3 N21 C25 O3 178(2) . .
C22 N21 C25 O3 -5(4) . .
C2 O14 C5 C8 63(3) . .
C8 O9 C14 C2 -60(3) . .
C5 O14 C2 C14 -54(3) . .
O9 C14 C2 O14 58(3) . .
C14 O9 C8 C5 58(3) . .
O14 C5 C8 O9 -65(3) . .
C101 O7 C13 C100 -57(5) . .
O7 C13 C100 O8 60(5) . .
C13 O7 C101 C16 50(5) . .
O8 C16 C101 O7 -47(6) . .
C13 C100 O8 C16 -55(6) . .
C101 C16 O8 C100 50(5) . .

loop_
_platon_squeeze_void_nr
_platon_squeeze_void_average_x
_platon_squeeze_void_average_y
_platon_squeeze_void_average_z
_platon_squeeze_void_volume
_platon_squeeze_void_count_electrons
_platon_squeeze_void_content
1 -0.250 0.750 0.284 820 399 ' '
2 0.250 0.250 0.716 820 392 ' '
3 0.250 0.250 0.251 284 143 ' '
4 0.250 0.750 0.263 98 64 ' '
5 0.250 0.750 0.737 98 63 ' '
6 0.750 0.750 0.749 284 142 ' '
7 0.750 0.250 0.737 98 62 ' '
8 0.750 0.250 0.263 98 63 ' '
